data_2214347
loop_
_publ_author_name
'Zhu, Xue-Feng'
'Zhao, Li-Ming'
'Hou, Guang-Feng'
'Gao, Jin-Sheng'

_publ_section_title
;
 Diaquabis[(2-nitrophenylsulfinyl)acetato-<i>{\k</i>O}]copper(II)
 tetrahydrate
;
_journal_coeditor_code NG2272
_journal_issue 7
_journal_name_full 'Acta Crystallographica Section E'
_journal_page_first m1809
_journal_page_last m1809
_journal_paper_doi 10.1107/S1600536807026347
_journal_volume 63
_journal_year 2007
_chemical_formula_iupac '[Cu (C8 H6 N O5 S)2 (H2 O)2], 4H2 O'
_chemical_formula_moiety 'C16 H16 Cu N2 O12 S2, 4(H2 O)'
_chemical_formula_sum 'C16 H24 Cu N2 O16 S2'
_chemical_formula_weight 628.03
_chemical_name_systematic
;
Diaquabis[(2-nitrophenylsulfinyl)acetato-<i>\kO</i>]copper(II) tetrahydrate
;
_space_group_IT_number 14
_symmetry_cell_setting monoclinic
_symmetry_space_group_name_Hall '-P 2ybc'
_symmetry_space_group_name_H-M 'P 1 21/c 1'
_atom_sites_solution_hydrogens geom
_atom_sites_solution_primary direct
_atom_sites_solution_secondary difmap
_cell_angle_alpha 90.00
_cell_angle_beta 99.79(3)
_cell_angle_gamma 90.00
_cell_formula_units_Z 2
_cell_length_a 15.577(3)
_cell_length_b 5.3724(11)
_cell_length_c 14.740(3)
_cell_measurement_reflns_used 8753
_cell_measurement_temperature 293(2)
_cell_measurement_theta_max 54.94
_cell_measurement_theta_min 6.41
_cell_volume 1215.6(4)
_computing_cell_refinement RAPID-AUTO
_computing_data_collection 'RAPID-AUTO (Rigaku, 1998)'
_computing_data_reduction 'CrystalStructure (Rigaku/MSC, 2002)'
_computing_molecular_graphics 'SHELXTL (Sheldrick, 1997b)'
_computing_publication_material SHELXL97
_computing_structure_refinement 'SHELXL97 (Sheldrick, 1997a)'
_computing_structure_solution 'SHELXS97 (Sheldrick, 1997a)'
_diffrn_ambient_temperature 293(2)
_diffrn_measured_fraction_theta_full 0.997
_diffrn_measured_fraction_theta_max 0.997
_diffrn_measurement_device_type 'Rigaku R-AXIS RAPID'
_diffrn_measurement_method \w
_diffrn_radiation_monochromator graphite
_diffrn_radiation_source 'fine-focus sealed tube'
_diffrn_radiation_type MoK\a
_diffrn_radiation_wavelength 0.71073
_diffrn_reflns_av_R_equivalents 0.0340
_diffrn_reflns_av_sigmaI/netI 0.0324
_diffrn_reflns_limit_h_max 16
_diffrn_reflns_limit_h_min -20
_diffrn_reflns_limit_k_max 6
_diffrn_reflns_limit_k_min -6
_diffrn_reflns_limit_l_max 19
_diffrn_reflns_limit_l_min -19
_diffrn_reflns_number 10697
_diffrn_reflns_theta_full 27.47
_diffrn_reflns_theta_max 27.47
_diffrn_reflns_theta_min 3.30
_diffrn_standards_decay_% 0
_diffrn_standards_interval_count 0
_diffrn_standards_interval_time 0
_diffrn_standards_number 0
_exptl_absorpt_coefficient_mu 1.152
_exptl_absorpt_correction_T_max 0.7832
_exptl_absorpt_correction_T_min 0.7408
_exptl_absorpt_correction_type multi-scan
_exptl_absorpt_process_details '(ABSCOR; Higashi, 1995)'
_exptl_crystal_colour green
_exptl_crystal_density_diffrn 1.716
_exptl_crystal_density_method 'not measured'
_exptl_crystal_description block
_exptl_crystal_F_000 646
_exptl_crystal_size_max 0.28
_exptl_crystal_size_mid 0.25
_exptl_crystal_size_min 0.22
_refine_diff_density_max 0.555
_refine_diff_density_min -0.316
_refine_ls_extinction_method none
_refine_ls_goodness_of_fit_ref 1.134
_refine_ls_hydrogen_treatment constr
_refine_ls_matrix_type full
_refine_ls_number_parameters 169
_refine_ls_number_reflns 2762
_refine_ls_number_restraints 0
_refine_ls_restrained_S_all 1.134
_refine_ls_R_factor_all 0.0480
_refine_ls_R_factor_gt 0.0390
_refine_ls_shift/su_max 0.001
_refine_ls_shift/su_mean 0.000
_refine_ls_structure_factor_coef Fsqd
_refine_ls_weighting_details 'calc w=1/[\s^2^(Fo^2^)+(0.0607P)^2^+0.3938P] where P=(Fo^2^+2Fc^2^)/3'
_refine_ls_weighting_scheme calc
_refine_ls_wR_factor_gt 0.1095
_refine_ls_wR_factor_ref 0.1146
_reflns_number_gt 2319
_reflns_number_total 2762
_reflns_threshold_expression I>2sigma(I)
_cod_data_source_file ng2272.cif
_cod_data_source_block I
_cod_depositor_comments
;
The following automatic conversions were performed:
'_symmetry_cell_setting' value 'Monoclinic' changed to 'monoclinic'
according to '/home/saulius/struct/CIF-dictionaries/cif_core.dic'
dictionary named 'cif_core.dic' version 2.4.1 from 2010-06-29.

Automatic conversion script
Id: cif_fix_enum 1527 2010-12-29 10:47:43Z saulius 

The following automatic conversions were performed:

'_symmetry_cell_setting' value 'Monoclinic' changed to 'monoclinic'
according to /home/saulius/struct/CIF-dictionaries/cif_core.dic
dictionary named 'cif_core.dic' version 2.4.1 from 2010-06-29.

Automatic conversion script
Id: cif_fix_values 1715 2011-07-08 13:25:40Z adriana 
;
_cod_original_sg_symbol_H-M 'P 21/c'
_cod_database_code 2214347
_cod_database_fobs_code 2214347

loop_
_symmetry_equiv_pos_as_xyz
'x, y, z'
'-x, y+1/2, -z+1/2'
'-x, -y, -z'
'x, -y-1/2, z-1/2'

loop_
_atom_site_type_symbol
_atom_site_label
_atom_site_fract_x
_atom_site_fract_y
_atom_site_fract_z
_atom_site_U_iso_or_equiv
_atom_site_adp_type
_atom_site_calc_flag
_atom_site_refinement_flags
_atom_site_occupancy
O O7 0.64039(15) 0.3858(5) 0.97093(15) 0.0651(7) Uani d . 1
H H9 0.6487 0.2770 1.0134 0.098 Uiso d R 1
H H10 0.6754 0.3607 0.9335 0.098 Uiso d R 1
C C1 0.17597(14) 0.3739(4) 0.65632(15) 0.0305(5) Uani d . 1
C C2 0.19283(17) 0.3735(5) 0.56705(17) 0.0403(6) Uani d . 1
H H1 0.2324 0.2600 0.5503 0.048 Uiso calc R 1
C C3 0.1514(2) 0.5401(6) 0.50240(18) 0.0460(7) Uani d . 1
H H2 0.1642 0.5400 0.4430 0.055 Uiso calc R 1
C C4 0.09128(18) 0.7062(6) 0.52569(17) 0.0453(6) Uani d . 1
H H3 0.0630 0.8159 0.4817 0.054 Uiso calc R 1
C C5 0.07302(16) 0.7100(5) 0.61371(17) 0.0398(6) Uani d . 1
H H4 0.0324 0.8216 0.6296 0.048 Uiso calc R 1
C C6 0.11567(14) 0.5465(4) 0.67806(15) 0.0296(5) Uani d . 1
C C7 0.31452(16) 0.3077(5) 0.79487(17) 0.0359(5) Uani d . 1
H H5 0.3533 0.3608 0.7536 0.043 Uiso calc R 1
H H6 0.2927 0.4545 0.8219 0.043 Uiso calc R 1
C C8 0.36275(16) 0.1415(5) 0.86970(16) 0.0360(5) Uani d . 1
Cu Cu1 0.5000 0.0000 1.0000 0.03945(17) Uani d S 1
N N1 0.09619(14) 0.5590(4) 0.77139(14) 0.0347(4) Uani d . 1
O O1 0.03918(14) 0.6992(4) 0.78782(13) 0.0532(5) Uani d . 1
O O2 0.13813(14) 0.4272(4) 0.83009(13) 0.0521(5) Uani d . 1
O O3 0.26962(14) -0.0378(4) 0.67413(15) 0.0488(5) Uani d . 1
O O4 0.44160(12) 0.2006(3) 0.89878(11) 0.0410(4) Uani d . 1
O O6 0.53552(14) -0.2293(4) 0.91383(13) 0.0541(6) Uani d . 1
H H7 0.5101 -0.2419 0.8582 0.081 Uiso d R 1
H H8 0.5606 -0.3657 0.9315 0.081 Uiso d R 1
O O5 0.32407(15) -0.0344(4) 0.89713(17) 0.0638(7) Uani d . 1
S S1 0.22542(4) 0.13019(11) 0.73286(4) 0.03311(17) Uani d . 1
O O8 0.44357(13) -0.2394(4) 0.74232(13) 0.0526(5) Uani d . 1
H H11 0.4682 -0.2654 0.6960 0.079 Uiso d R 1
H H12 0.3902 -0.2035 0.7249 0.079 Uiso d R 1

loop_
_atom_site_aniso_label
_atom_site_aniso_U_11
_atom_site_aniso_U_22
_atom_site_aniso_U_33
_atom_site_aniso_U_12
_atom_site_aniso_U_13
_atom_site_aniso_U_23
O7 0.0726(15) 0.0724(15) 0.0554(13) 0.0386(13) 0.0251(11) 0.0294(12)
C1 0.0249(11) 0.0369(12) 0.0283(11) -0.0008(9) 0.0010(8) 0.0029(9)
C2 0.0381(14) 0.0523(16) 0.0314(12) 0.0075(11) 0.0085(10) -0.0001(11)
C3 0.0506(17) 0.0626(18) 0.0251(12) 0.0017(13) 0.0077(11) 0.0043(12)
C4 0.0445(15) 0.0592(17) 0.0307(12) 0.0109(12) 0.0021(10) 0.0119(12)
C5 0.0352(13) 0.0493(15) 0.0344(12) 0.0090(11) 0.0046(10) 0.0049(11)
C6 0.0250(11) 0.0377(12) 0.0256(10) -0.0025(9) 0.0035(8) 0.0003(9)
C7 0.0338(13) 0.0361(12) 0.0355(12) 0.0009(9) -0.0004(9) 0.0074(10)
C8 0.0390(14) 0.0407(13) 0.0289(11) 0.0124(10) 0.0077(10) 0.0051(10)
Cu1 0.0463(3) 0.0408(3) 0.0267(2) 0.01786(18) -0.00671(18) -0.00255(17)
N1 0.0349(11) 0.0406(11) 0.0294(10) -0.0004(9) 0.0077(8) 0.0003(9)
O1 0.0613(13) 0.0607(12) 0.0415(10) 0.0239(10) 0.0198(9) 0.0025(10)
O2 0.0545(12) 0.0721(13) 0.0304(9) 0.0210(11) 0.0093(8) 0.0120(10)
O3 0.0531(13) 0.0426(10) 0.0509(12) 0.0120(8) 0.0092(9) -0.0051(9)
O4 0.0421(10) 0.0449(10) 0.0319(9) 0.0126(8) -0.0055(7) 0.0016(8)
O6 0.0738(15) 0.0493(11) 0.0339(9) 0.0295(10) -0.0057(9) -0.0029(9)
O5 0.0549(14) 0.0691(14) 0.0693(15) 0.0095(11) 0.0161(11) 0.0429(12)
S1 0.0312(3) 0.0326(3) 0.0356(3) -0.0001(2) 0.0057(2) 0.0047(2)
O8 0.0520(12) 0.0708(14) 0.0353(9) 0.0081(10) 0.0080(8) -0.0014(10)

loop_
_atom_type_symbol
_atom_type_description
_atom_type_scat_dispersion_real
_atom_type_scat_dispersion_imag
_atom_type_scat_source
C C 0.0033 0.0016 'International Tables Vol C Tables 4.2.6.8 and 6.1.1.4'
H H 0.0000 0.0000 'International Tables Vol C Tables 4.2.6.8 and 6.1.1.4'
N N 0.0061 0.0033 'International Tables Vol C Tables 4.2.6.8 and 6.1.1.4'
O O 0.0106 0.0060 'International Tables Vol C Tables 4.2.6.8 and 6.1.1.4'
S S 0.1246 0.1234 'International Tables Vol C Tables 4.2.6.8 and 6.1.1.4'
Cu Cu 0.3201 1.2651 'International Tables Vol C Tables 4.2.6.8 and 6.1.1.4'

loop_
_geom_angle_atom_site_label_1
_geom_angle_atom_site_label_2
_geom_angle_atom_site_label_3
_geom_angle_site_symmetry_1
_geom_angle_site_symmetry_3
_geom_angle
H9 O7 H10 . . 109.6
C2 C1 C6 . . 117.6(2)
C2 C1 S1 . . 117.47(19)
C6 C1 S1 . . 124.64(17)
C3 C2 C1 . . 120.8(2)
C3 C2 H1 . . 119.6
C1 C2 H1 . . 119.6
C4 C3 C2 . . 120.2(2)
C4 C3 H2 . . 119.9
C2 C3 H2 . . 119.9
C5 C4 C3 . . 120.2(2)
C5 C4 H3 . . 119.9
C3 C4 H3 . . 119.9
C4 C5 C6 . . 119.1(2)
C4 C5 H4 . . 120.4
C6 C5 H4 . . 120.4
C5 C6 C1 . . 122.0(2)
C5 C6 N1 . . 117.8(2)
C1 C6 N1 . . 120.2(2)
C8 C7 S1 . . 107.53(17)
C8 C7 H5 . . 110.2
S1 C7 H5 . . 110.2
C8 C7 H6 . . 110.2
S1 C7 H6 . . 110.2
H5 C7 H6 . . 108.5
O5 C8 O4 . . 125.6(2)
O5 C8 C7 . . 118.9(2)
O4 C8 C7 . . 115.4(2)
O6 Cu1 O6 3_657 . 180.0000(10)
O6 Cu1 O4 3_657 . 90.12(8)
O6 Cu1 O4 . . 89.88(8)
O6 Cu1 O4 3_657 3_657 89.88(8)
O6 Cu1 O4 . 3_657 90.12(8)
O4 Cu1 O4 . 3_657 180.00(7)
O2 N1 O1 . . 122.6(2)
O2 N1 C6 . . 118.0(2)
O1 N1 C6 . . 119.4(2)
C8 O4 Cu1 . . 114.91(16)
Cu1 O6 H7 . . 123.4
Cu1 O6 H8 . . 121.4
H7 O6 H8 . . 109.9
O3 S1 C7 . . 102.84(12)
O3 S1 C1 . . 105.31(11)
C7 S1 C1 . . 98.20(11)
H11 O8 H12 . . 110.3

loop_
_geom_bond_atom_site_label_1
_geom_bond_atom_site_label_2
_geom_bond_site_symmetry_2
_geom_bond_distance
O7 H9 . 0.8500
O7 H10 . 0.8500
C1 C2 . 1.385(3)
C1 C6 . 1.396(3)
C1 S1 . 1.812(2)
C2 C3 . 1.384(4)
C2 H1 . 0.9300
C3 C4 . 1.379(4)
C3 H2 . 0.9300
C4 C5 . 1.375(4)
C4 H3 . 0.9300
C5 C6 . 1.378(3)
C5 H4 . 0.9300
C6 N1 . 1.460(3)
C7 C8 . 1.515(3)
C7 S1 . 1.800(2)
C7 H5 . 0.9700
C7 H6 . 0.9700
C8 O5 . 1.226(3)
C8 O4 . 1.271(3)
Cu1 O6 3_657 1.9173(19)
Cu1 O6 . 1.9173(19)
Cu1 O4 . 1.9373(17)
Cu1 O4 3_657 1.9373(17)
N1 O2 . 1.218(3)
N1 O1 . 1.219(3)
O3 S1 . 1.497(2)
O6 H7 . 0.8499
O6 H8 . 0.8500
O8 H11 . 0.8500
O8 H12 . 0.8501

loop_
_geom_hbond_atom_site_label_D
_geom_hbond_atom_site_label_H
_geom_hbond_atom_site_label_A
_geom_hbond_site_symmetry_A
_geom_hbond_distance_DH
_geom_hbond_distance_HA
_geom_hbond_distance_DA
_geom_hbond_angle_DHA
_geom_hbond_publ_flag
O7 H9 O5 3_657 0.85 1.85 2.699(3) 175 yes
O7 H10 O3 2_656 0.85 2.00 2.779(3) 152 yes
O8 H11 O4 2_646 0.85 2.15 2.982(3) 166 yes
O8 H12 O3 . 0.85 2.10 2.933(3) 167 yes
O6 H7 O8 . 0.85 1.84 2.686(3) 172 yes
O6 H8 O7 1_545 0.85 1.85 2.680(3) 165 yes
